data_7233355
loop_
_publ_author_name
'Bakthadoss, Manickam'
'Srinivasan, Jayakumar'
'Hussain, Mir Ashiq'
'Sharada, Duddu S.'

_publ_section_title
;
 Two step, one-pot sequential synthesis of functionalized hybrid
 polyheterocyclic scaffolds via a solid state melt reaction (SSMR)
;
_journal_issue 42
_journal_name_full 'RSC Advances'
_journal_page_first 24314
_journal_paper_doi 10.1039/C9RA02590A
_journal_volume 9
_journal_year 2019
_chemical_formula_moiety 'C31 H19 N2 O6'
_chemical_formula_sum 'C31 H25 N2 O6'
_chemical_formula_weight 521.53
_space_group_crystal_system monoclinic
_space_group_IT_number 14
_space_group_name_Hall '-P 2yn'
_space_group_name_H-M_alt 'P 1 21/n 1'
_symmetry_space_group_name_Hall '-P 2yn'
_symmetry_space_group_name_H-M 'P 1 21/n 1'
_atom_sites_solution_hydrogens geom
_atom_sites_solution_primary direct
_atom_sites_solution_secondary difmap
_audit_creation_date 2019-03-30
_audit_creation_method
;
Olex2 1.2-ac3
(compiled 2016.03.30 svn.r3266 for Rigaku Oxford Diffraction, GUI svn.r5168)
;
_audit_update_record
;
2019-03-29 deposited with the CCDC.    2019-07-24 downloaded from the CCDC.
;
_cell_angle_alpha 90.00
_cell_angle_beta 96.522(7)
_cell_angle_gamma 90.00
_cell_formula_units_Z 4
_cell_length_a 12.2139(7)
_cell_length_b 10.5529(9)
_cell_length_c 19.644(2)
_cell_measurement_reflns_used 1663
_cell_measurement_temperature 293(2)
_cell_measurement_theta_max 29.0062
_cell_measurement_theta_min 3.9037
_cell_volume 2515.6(4)
_computing_cell_refinement
;
CrysAlisPro, Agilent Technologies,
Version 1.171.36.21 (release 14-08-2012 CrysAlis171 .NET)
(compiled Sep 14 2012,17:21:16)
;
_computing_data_collection
;
CrysAlisPro, Agilent Technologies,
Version 1.171.36.21 (release 14-08-2012 CrysAlis171 .NET)
(compiled Sep 14 2012,17:21:16)
;
_computing_data_reduction
;
CrysAlisPro, Agilent Technologies,
Version 1.171.36.21 (release 14-08-2012 CrysAlis171 .NET)
(compiled Sep 14 2012,17:21:16)
;
_computing_molecular_graphics 'Olex2 (Dolomanov et al., 2009)'
_computing_publication_material 'Olex2 (Dolomanov et al., 2009)'
_computing_structure_refinement 'ShelXL (Sheldrick, 2015)'
_computing_structure_solution 'ShelXS (Sheldrick, 2008)'
_diffrn_ambient_temperature 293(2)
_diffrn_detector_area_resol_mean 15.9821
_diffrn_measured_fraction_theta_full 0.654
_diffrn_measured_fraction_theta_max 0.654
_diffrn_measurement_details
;
#__ type_ start__ end____ width___ exp.time_
  1 omega  -34.00   27.00   1.0000   25.0000
omega____ theta____ kappa____ phi______ frames
    -      -17.4178   57.0000 -150.0000 61

#__ type_ start__ end____ width___ exp.time_
  2 omega  -74.00   -4.00   1.0000   25.0000
omega____ theta____ kappa____ phi______ frames
    -      -17.4178  -57.0000 -120.0000 70

#__ type_ start__ end____ width___ exp.time_
  3 omega  -80.00  -55.00   1.0000   25.0000
omega____ theta____ kappa____ phi______ frames
    -      -17.4178  -57.0000   90.0000 25
;
_diffrn_measurement_device_type 'Xcalibur, Eos'
_diffrn_measurement_method '\w scans'
_diffrn_orient_matrix_UB_11 -0.0076937000
_diffrn_orient_matrix_UB_12 -0.0658671000
_diffrn_orient_matrix_UB_13 -0.0060810000
_diffrn_orient_matrix_UB_21 -0.0517417000
_diffrn_orient_matrix_UB_22 0.0125788000
_diffrn_orient_matrix_UB_23 -0.0190833000
_diffrn_orient_matrix_UB_31 0.0262472000
_diffrn_orient_matrix_UB_32 0.0054074000
_diffrn_orient_matrix_UB_33 -0.0302310000
_diffrn_radiation_monochromator graphite
_diffrn_radiation_type MoK\a
_diffrn_radiation_wavelength 0.71073
_diffrn_reflns_av_R_equivalents 0.0290
_diffrn_reflns_av_unetI/netI 0.0470
_diffrn_reflns_limit_h_max 16
_diffrn_reflns_limit_h_min -15
_diffrn_reflns_limit_k_max 14
_diffrn_reflns_limit_k_min -10
_diffrn_reflns_limit_l_max 25
_diffrn_reflns_limit_l_min -19
_diffrn_reflns_number 7487
_diffrn_reflns_theta_full 29.07
_diffrn_reflns_theta_max 29.07
_diffrn_reflns_theta_min 3.91
_diffrn_source 'Enhance (Mo) X-ray Source'
_exptl_absorpt_coefficient_mu 0.096
_exptl_absorpt_correction_T_max 1.00000
_exptl_absorpt_correction_T_min 0.96918
_exptl_absorpt_correction_type multi-scan
_exptl_absorpt_process_details
;
CrysAlisPro, Agilent Technologies,
Version 1.171.36.21 (release 14-08-2012 CrysAlis171 .NET)
(compiled Sep 14 2012,17:21:16)
Empirical absorption correction using spherical harmonics,
 implemented in SCALE3 ABSPACK scaling algorithm.
;
_exptl_crystal_colour red
_exptl_crystal_colour_primary red
_exptl_crystal_density_diffrn 1.377
_exptl_crystal_density_method 'not measured'
_exptl_crystal_description block
_exptl_crystal_F_000 1092
_exptl_crystal_size_max 0.28
_exptl_crystal_size_mid 0.24
_exptl_crystal_size_min 0.18
_refine_diff_density_max 0.305
_refine_diff_density_min -0.230
_refine_diff_density_rms 0.039
_refine_ls_extinction_method none
_refine_ls_goodness_of_fit_ref 1.051
_refine_ls_hydrogen_treatment constr
_refine_ls_matrix_type full
_refine_ls_number_parameters 363
_refine_ls_number_reflns 4410
_refine_ls_number_restraints 0
_refine_ls_restrained_S_all 1.051
_refine_ls_R_factor_all 0.0973
_refine_ls_R_factor_gt 0.0578
_refine_ls_shift/su_max 0.074
_refine_ls_shift/su_mean 0.011
_refine_ls_structure_factor_coef Fsqd
_refine_ls_weighting_details 'calc w=1/[\s^2^(Fo^2^)+(0.1000P)^2^+0.0000P] where P=(Fo^2^+2Fc^2^)/3'
_refine_ls_weighting_scheme calc
_refine_ls_wR_factor_gt 0.1550
_refine_ls_wR_factor_ref 0.1834
_reflns_number_gt 2763
_reflns_number_total 4410
_reflns_threshold_expression >2sigma(I)
_cod_data_source_file c9ra02590a2.cif
_cod_data_source_block mb-4-29-03-14
_cod_depositor_comments
;
The following automatic conversions were performed:

'_diffrn_ambient_temperature' value '293 (2)' was changed to '293(2)'
- the value was reformatted.

Automatic conversion script
Id: cif_fix_values 4973 2017-02-22 13:04:09Z antanas 
;
_cod_original_cell_volume 2515.5(4)
_cod_database_code 7233355
_chemical_oxdiff_formula 'C12 H14 N2 O2'
_reflns_odcompleteness_completeness 77.17
_reflns_odcompleteness_iscentric 1
_reflns_odcompleteness_theta 26.32
_olex2_refinement_description
;
1. Fixed Uiso
 At 1.2 times of:
  All C(H) groups, All C(H,H) groups
 At 1.5 times of:
  All C(H,H,H) groups
2. Others
 Sof(C2B)=Sof(H29)=Sof(H2Ba)=Sof(H2Bb)=Sof(H2Bc)=1-FVAR(1)
 Sof(C2A)=Sof(H29a)=Sof(H2Aa)=Sof(H2Ab)=Sof(H2Ac)=FVAR(1)
3.a Ternary CH refined with riding coordinates:
 C12(H12), C17(H17)
3.b Secondary CH2 refined with riding coordinates:
 C38(H38a,H38b)
3.c Aromatic/amide H refined with riding coordinates:
 C19(H19), C23(H23), C25(H25), C26(H26), C27(H27), C30(H30), C31(H31),
 C32(H32), C33(H33), C35(H35), C36(H36), C37(H37), C29(H29a), C29(H29)
3.d Idealised Me refined as rotating group:
 C34(H34a,H34b,H34c), C2A(H2Aa,H2Ab,H2Ac), C2B(H2Ba,H2Bb,H2Bc)
;
_olex2_submission_special_instructions 'No special instructions were received'

loop_
_space_group_symop_id
_space_group_symop_operation_xyz
1 'x, y, z'
2 '-x+1/2, y+1/2, -z+1/2'
3 '-x, -y, -z'
4 'x-1/2, -y-1/2, z-1/2'

loop_
_atom_site_label
_atom_site_type_symbol
_atom_site_fract_x
_atom_site_fract_y
_atom_site_fract_z
_atom_site_U_iso_or_equiv
_atom_site_adp_type
_atom_site_occupancy
_atom_site_calc_flag
_atom_site_disorder_assembly
_atom_site_disorder_group
_atom_site_refinement_flags_posn
O1 O 0.34146(12) 0.12211(16) 0.18524(10) 0.0478(5) Uani 1 d . . .
O2 O 0.56235(14) 0.5912(2) 0.19737(10) 0.0615(6) Uani 1 d . . .
N3 N 0.29788(14) 0.28973(18) 0.10573(10) 0.0377(5) Uani 1 d . . .
C4 C 0.35884(15) 0.4013(2) 0.10066(12) 0.0325(6) Uani 1 d . . .
N5 N 0.28241(15) 0.4263(2) -0.01833(11) 0.0439(5) Uani 1 d . . .
C6 C 0.42807(16) 0.4438(2) 0.15540(12) 0.0348(6) Uani 1 d . . .
C7 C 0.39792(17) 0.5922(2) 0.03138(14) 0.0384(6) Uani 1 d . . .
C8 C 0.34293(16) 0.4679(2) 0.03606(13) 0.0357(6) Uani 1 d . . .
C9 C 0.47042(18) 0.6346(2) 0.08768(14) 0.0413(7) Uani 1 d . . .
O10 O 0.09569(13) 0.29904(19) 0.16135(10) 0.0603(6) Uani 1 d A . .
C11 C 0.49146(17) 0.5595(2) 0.15064(14) 0.0407(6) Uani 1 d . . .
C12 C 0.43637(17) 0.3702(2) 0.22055(13) 0.0382(6) Uani 1 d . . .
H12 H 0.4678 0.4228 0.2590 0.046 Uiso 1 calc . . R
C13 C 0.15919(19) 0.1990(3) 0.17476(14) 0.0478(7) Uani 1 d . . .
C14 C 0.23947(18) 0.3042(3) -0.01525(14) 0.0442(7) Uani 1 d . . .
O15 O 0.12918(16) 0.0947(2) 0.18703(13) 0.0766(7) Uani 1 d . . .
C16 C 0.24924(17) 0.2330(2) 0.04511(14) 0.0414(6) Uani 1 d . . .
C17 C 0.31708(18) 0.3333(3) 0.22957(13) 0.0426(6) Uani 1 d . . .
H17 H 0.2713 0.4090 0.2206 0.051 Uiso 1 calc . . R
O18 O 0.38538(16) 0.2798(2) 0.34326(10) 0.0685(7) Uani 1 d . . .
C19 C 0.3823(2) 0.6645(3) -0.02770(15) 0.0528(7) Uani 1 d . . .
H19 H 0.3361 0.6353 -0.0653 0.063 Uiso 1 calc . . R
C20 C 0.28153(17) 0.2372(2) 0.17340(13) 0.0386(6) Uani 1 d . . .
C21 C 0.50493(17) 0.2508(3) 0.21565(13) 0.0412(6) Uani 1 d . . .
C22 C 0.45537(18) 0.1355(2) 0.19836(13) 0.0430(6) Uani 1 d . . .
C23 C 0.5059(3) 0.8222(3) 0.0241(2) 0.0675(10) Uani 1 d . . .
H23 H 0.5416 0.8996 0.0216 0.081 Uiso 1 calc . . R
C24 C 0.2965(2) 0.2826(3) 0.29889(15) 0.0547(8) Uani 1 d . . .
C25 C 0.5240(2) 0.7509(2) 0.08233(17) 0.0550(8) Uani 1 d . . .
H25 H 0.5725 0.7800 0.1189 0.066 Uiso 1 calc . . R
C26 C 0.61994(19) 0.2536(3) 0.22857(13) 0.0543(8) Uani 1 d . . .
H26 H 0.6558 0.3296 0.2402 0.065 Uiso 1 calc . . R
C27 C 0.4350(3) 0.7803(3) -0.03108(19) 0.0654(9) Uani 1 d . . .
H27 H 0.4227 0.8296 -0.0704 0.079 Uiso 1 calc . . R
O28 O 0.20727(18) 0.2527(3) 0.31217(12) 0.1125(12) Uani 1 d . . .
C29 C -0.0222(2) 0.2803(4) 0.16759(19) 0.0830(12) Uani 1 d . . .
C30 C 0.6811(2) 0.1427(4) 0.22409(16) 0.0711(10) Uani 1 d . . .
H30 H 0.7575 0.1448 0.2328 0.085 Uiso 1 calc . . R
C31 C 0.5152(2) 0.0251(3) 0.19353(15) 0.0575(8) Uani 1 d . . .
H31 H 0.4798 -0.0510 0.1816 0.069 Uiso 1 calc . . R
C32 C 0.6279(2) 0.0302(4) 0.20668(18) 0.0710(9) Uani 1 d . . .
H32 H 0.6689 -0.0434 0.2038 0.085 Uiso 1 calc . . R
C33 C 0.2142(2) 0.1062(3) 0.04186(17) 0.0606(8) Uani 1 d . . .
H33 H 0.2230 0.0559 0.0810 0.073 Uiso 1 calc . . R
C34 C 0.4042(4) 0.0989(4) 0.4141(2) 0.1035(14) Uani 1 d . . .
H34A H 0.3582 0.0530 0.3797 0.155 Uiso 1 calc . . GR
H34B H 0.3951 0.0650 0.4585 0.155 Uiso 1 calc . . GR
H34C H 0.4798 0.0909 0.4058 0.155 Uiso 1 calc . . GR
C35 C 0.1896(2) 0.2520(3) -0.07649(16) 0.0625(8) Uani 1 d . . .
H35 H 0.1816 0.3007 -0.1162 0.075 Uiso 1 calc . . R
C36 C 0.1525(3) 0.1293(4) -0.0783(2) 0.0812(11) Uani 1 d . . .
H36 H 0.1180 0.0953 -0.1189 0.097 Uiso 1 calc . . R
C37 C 0.1666(3) 0.0564(4) -0.0194(2) 0.0781(10) Uani 1 d . . .
H37 H 0.1436 -0.0277 -0.0212 0.094 Uiso 1 calc . . R
C38 C 0.3731(3) 0.2312(4) 0.41170(17) 0.0807(11) Uani 1 d . . .
H38A H 0.4199 0.2786 0.4459 0.097 Uiso 1 calc . . R
H38B H 0.2973 0.2404 0.4212 0.097 Uiso 1 calc . . R
C2A C -0.0731(5) 0.2475(9) 0.1034(4) 0.106(4) Uani 0.585(13) d A 1 .
C2B C -0.0908(6) 0.3718(14) 0.1372(6) 0.117(7) Uani 0.415(13) d A -1 .

loop_
_atom_site_aniso_label
_atom_site_aniso_U_11
_atom_site_aniso_U_22
_atom_site_aniso_U_33
_atom_site_aniso_U_23
_atom_site_aniso_U_13
_atom_site_aniso_U_12
O1 0.0390(9) 0.0402(10) 0.0634(14) 0.0127(9) 0.0027(7) 0.0023(7)
O2 0.0496(11) 0.0719(14) 0.0625(15) -0.0097(12) 0.0036(9) -0.0196(9)
N3 0.0356(9) 0.0397(11) 0.0377(13) 0.0056(10) 0.0040(8) -0.0045(8)
C4 0.0290(10) 0.0346(12) 0.0351(15) 0.0060(12) 0.0088(9) 0.0015(9)
N5 0.0417(10) 0.0519(13) 0.0379(14) 0.0070(12) 0.0038(9) 0.0056(9)
C6 0.0316(10) 0.0389(13) 0.0350(15) -0.0028(12) 0.0082(9) -0.0001(9)
C7 0.0374(11) 0.0356(13) 0.0448(17) 0.0064(13) 0.0157(10) 0.0058(10)
C8 0.0292(10) 0.0399(13) 0.0387(16) 0.0057(13) 0.0075(9) 0.0055(9)
C9 0.0402(12) 0.0358(13) 0.0516(19) -0.0044(14) 0.0214(11) 0.0002(10)
O10 0.0333(9) 0.0718(14) 0.0765(16) 0.0229(11) 0.0101(8) 0.0050(8)
C11 0.0325(11) 0.0445(14) 0.0469(17) -0.0046(14) 0.0121(10) -0.0038(10)
C12 0.0357(11) 0.0471(14) 0.0319(15) 0.0007(13) 0.0038(9) -0.0021(10)
C13 0.0380(12) 0.0546(16) 0.0517(19) 0.0135(15) 0.0086(11) -0.0043(12)
C14 0.0360(11) 0.0565(16) 0.0395(17) 0.0002(15) 0.0013(10) -0.0004(11)
O15 0.0547(11) 0.0624(14) 0.115(2) 0.0339(14) 0.0191(11) -0.0107(10)
C16 0.0352(11) 0.0478(14) 0.0406(17) -0.0020(14) 0.0018(10) -0.0039(10)
C17 0.0366(12) 0.0512(15) 0.0419(17) 0.0105(14) 0.0130(10) 0.0054(10)
O18 0.0636(12) 0.1005(18) 0.0425(14) 0.0235(12) 0.0105(9) -0.0008(11)
C19 0.0560(15) 0.0488(15) 0.056(2) 0.0142(16) 0.0181(12) 0.0075(13)
C20 0.0352(11) 0.0396(13) 0.0414(16) 0.0117(13) 0.0059(9) 0.0001(10)
C21 0.0344(11) 0.0586(16) 0.0302(15) 0.0057(13) 0.0021(9) 0.0049(11)
C22 0.0392(12) 0.0524(16) 0.0374(17) 0.0110(14) 0.0042(10) 0.0095(11)
C23 0.077(2) 0.0377(15) 0.094(3) 0.008(2) 0.0371(19) -0.0040(15)
C24 0.0479(15) 0.073(2) 0.0448(19) 0.0089(16) 0.0137(12) -0.0003(13)
C25 0.0573(15) 0.0403(14) 0.072(2) -0.0013(16) 0.0257(14) -0.0008(12)
C26 0.0356(12) 0.081(2) 0.0448(18) 0.0059(16) -0.0025(10) 0.0032(12)
C27 0.080(2) 0.0468(17) 0.074(3) 0.0237(18) 0.0313(18) 0.0093(16)
O28 0.0587(14) 0.218(4) 0.0640(18) 0.0410(19) 0.0198(11) -0.0232(17)
C29 0.0314(14) 0.128(3) 0.090(3) 0.020(2) 0.0104(14) 0.0068(16)
C30 0.0366(14) 0.107(3) 0.067(2) 0.017(2) -0.0019(13) 0.0223(16)
C31 0.0558(16) 0.0558(17) 0.061(2) 0.0112(16) 0.0071(13) 0.0170(13)
C32 0.0595(18) 0.076(2) 0.078(3) 0.018(2) 0.0089(15) 0.0278(17)
C33 0.0650(17) 0.0544(17) 0.061(2) 0.0003(17) 0.0021(14) -0.0169(14)
C34 0.119(3) 0.092(3) 0.101(4) 0.022(3) 0.020(2) -0.017(3)
C35 0.0584(16) 0.080(2) 0.046(2) -0.0018(18) -0.0065(12) -0.0054(15)
C36 0.076(2) 0.091(3) 0.072(3) -0.019(2) -0.0118(17) -0.0215(19)
C37 0.092(2) 0.066(2) 0.073(3) -0.013(2) -0.0040(18) -0.0303(18)
C38 0.088(2) 0.101(3) 0.054(2) 0.020(2) 0.0112(17) -0.004(2)
C2A 0.054(4) 0.169(9) 0.089(5) -0.055(5) -0.019(3) -0.018(4)
C2B 0.040(4) 0.184(15) 0.130(11) 0.048(10) 0.019(5) 0.032(6)

loop_
_atom_type_symbol
_atom_type_description
_atom_type_scat_dispersion_real
_atom_type_scat_dispersion_imag
_atom_type_scat_source
C C 0.0033 0.0016 'International Tables Vol C Tables 4.2.6.8 and 6.1.1.4'
H H 0.0000 0.0000 'International Tables Vol C Tables 4.2.6.8 and 6.1.1.4'
N N 0.0061 0.0033 'International Tables Vol C Tables 4.2.6.8 and 6.1.1.4'
O O 0.0106 0.0060 'International Tables Vol C Tables 4.2.6.8 and 6.1.1.4'

loop_
_geom_angle_atom_site_label_1
_geom_angle_atom_site_label_2
_geom_angle_atom_site_label_3
_geom_angle
C22 O1 C20 115.31(18)
C4 N3 C20 120.45(19)
C16 N3 C4 118.3(2)
C16 N3 C20 121.15(19)
N3 C4 C8 116.8(2)
C6 C4 N3 120.4(2)
C6 C4 C8 122.8(2)
C8 N5 C14 117.1(2)
C4 C6 C11 120.7(2)
C4 C6 C12 118.7(2)
C11 C6 C12 120.5(2)
C9 C7 C8 118.8(2)
C19 C7 C8 121.3(2)
C19 C7 C9 119.8(2)
C4 C8 C7 117.9(2)
N5 C8 C4 124.3(2)
N5 C8 C7 117.8(2)
C7 C9 C11 121.6(2)
C25 C9 C7 118.5(3)
C25 C9 C11 119.9(3)
C13 O10 C29 115.8(2)
O2 C11 C6 120.9(3)
O2 C11 C9 121.4(2)
C6 C11 C9 117.7(2)
C6 C12 C17 104.94(18)
C6 C12 C21 111.18(18)
C21 C12 C17 109.5(2)
O10 C13 C20 109.5(2)
O15 C13 O10 126.3(2)
O15 C13 C20 124.2(2)
N5 C14 C16 122.5(2)
N5 C14 C35 117.1(3)
C16 C14 C35 120.3(3)
N3 C16 C33 122.9(2)
C14 C16 N3 118.6(2)
C14 C16 C33 118.5(2)
C20 C17 C12 106.30(18)
C24 C17 C12 116.8(2)
C24 C17 C20 110.8(2)
C24 O18 C38 117.1(2)
C7 C19 C27 120.4(3)
O1 C20 N3 110.37(18)
O1 C20 C13 104.70(18)
O1 C20 C17 110.5(2)
N3 C20 C13 110.04(19)
N3 C20 C17 110.24(19)
C17 C20 C13 110.87(19)
C22 C21 C12 120.97(19)
C22 C21 C26 117.7(2)
C26 C21 C12 121.3(2)
C21 C22 O1 122.3(2)
C31 C22 O1 115.2(2)
C31 C22 C21 122.5(2)
C25 C23 C27 120.5(3)
O18 C24 C17 113.4(2)
O28 C24 C17 122.7(3)
O28 C24 O18 123.8(3)
C23 C25 C9 120.9(3)
C30 C26 C21 120.3(3)
C23 C27 C19 119.9(3)
C2A C29 O10 107.5(4)
C2A C29 C2B 65.8(6)
C2B C29 O10 115.1(5)
C32 C30 C26 119.8(3)
C32 C31 C22 118.7(3)
C31 C32 C30 121.1(3)
C37 C33 C16 119.9(3)
C36 C35 C14 120.4(3)
C35 C36 C37 119.6(3)
C33 C37 C36 121.2(3)
C34 C38 O18 108.3(3)
C29 C2A C2B 56.6(5)
C29 C2B C2A 57.6(6)

loop_
_geom_bond_atom_site_label_1
_geom_bond_atom_site_label_2
_geom_bond_distance
O1 C20 1.424(3)
O1 C22 1.393(3)
O2 C11 1.234(3)
N3 C4 1.403(3)
N3 C16 1.403(3)
N3 C20 1.474(3)
C4 C6 1.366(3)
C4 C8 1.444(3)
N5 C8 1.304(3)
N5 C14 1.395(3)
C6 C11 1.454(3)
C6 C12 1.491(3)
C7 C8 1.481(3)
C7 C9 1.409(4)
C7 C19 1.384(4)
C9 C11 1.467(4)
C9 C25 1.400(3)
O10 C13 1.319(3)
O10 C29 1.472(3)
C12 C17 1.538(3)
C12 C21 1.522(3)
C13 O15 1.194(3)
C13 C20 1.551(3)
C14 C16 1.397(4)
C14 C35 1.398(4)
C16 C33 1.404(4)
C17 C20 1.525(4)
C17 C24 1.510(4)
O18 C24 1.313(3)
O18 C38 1.462(4)
C19 C27 1.386(4)
C21 C22 1.384(4)
C21 C26 1.399(3)
C22 C31 1.385(4)
C23 C25 1.366(4)
C23 C27 1.381(5)
C24 O28 1.192(3)
C26 C30 1.397(4)
C29 C2A 1.385(7)
C29 C2B 1.370(11)
C30 C32 1.378(5)
C31 C32 1.371(4)
C33 C37 1.380(4)
C34 C38 1.446(5)
C35 C36 1.371(5)
C36 C37 1.384(5)
C2A C2B 1.496(15)
